data_7221906
loop_
_publ_author_name
'Du, Hai-Juan'
'Wang, Chao-Hai'
'Li, Yao'
'Niu, Yunyin'
'Hou, Hongwei'

_publ_section_title
;
 Four hybrid compounds based on new type of molybdates and a flexible
 tripodal ligand: synthesis, structures, photochemical and electrochemical
 properties
;
_journal_name_full 'RSC Adv.'
_journal_paper_doi 10.1039/C5RA13007G
_journal_year 2015
_chemical_formula_moiety 'Mo8 O26, Co H4 Mo8 O28, 4.5(H2 O), 2(C21 H27 N6)'
_chemical_formula_sum 'C42 H67 Co Mo16 N12 O58.5'
_chemical_formula_weight 3270.04
_space_group_crystal_system triclinic
_space_group_IT_number 2
_space_group_name_Hall '-P 1'
_space_group_name_H-M_alt 'P -1'
_symmetry_space_group_name_Hall '-P 1'
_symmetry_space_group_name_H-M 'P -1'
_atom_sites_solution_hydrogens mixed
_atom_sites_solution_primary heavy
_audit_creation_date 2015-04-01
_audit_creation_method
;
Olex2 1.2
(compiled 2015.01.26 svn.r3150 for OlexSys, GUI svn.r4998)
;
_audit_update_record
;
2015-04-01 deposited with the CCDC.
2015-08-26 downloaded from the CCDC.
;
_cell_angle_alpha 100.614(4)
_cell_angle_beta 96.093(4)
_cell_angle_gamma 103.887(4)
_cell_formula_units_Z 1
_cell_length_a 10.7586(5)
_cell_length_b 11.3075(4)
_cell_length_c 17.9670(9)
_cell_measurement_reflns_used 8209
_cell_measurement_temperature 291(2)
_cell_measurement_theta_max 28.9890
_cell_measurement_theta_min 3.2380
_cell_volume 2059.49(17)
_computing_cell_refinement
;
CrysAlisPro, Agilent Technologies,
Version 1.171.36.28 (release 01-02-2013 CrysAlis171 .NET)
(compiled Feb  1 2013,16:14:44)
;
_computing_data_collection
;
CrysAlisPro, Agilent Technologies,
Version 1.171.36.28 (release 01-02-2013 CrysAlis171 .NET)
(compiled Feb  1 2013,16:14:44)
;
_computing_data_reduction
;
CrysAlisPro, Agilent Technologies,
Version 1.171.36.28 (release 01-02-2013 CrysAlis171 .NET)
(compiled Feb  1 2013,16:14:44)
;
_computing_molecular_graphics 'Olex2 (Dolomanov et al., 2009)'
_computing_publication_material 'Olex2 (Dolomanov et al., 2009)'
_computing_structure_refinement 'ShelXL (Sheldrick, 2008)'
_computing_structure_solution 'ShelXS (Sheldrick, 2008)'
_diffrn_ambient_temperature 291.15
_diffrn_detector_area_resol_mean 16.2312
_diffrn_measured_fraction_theta_full 0.998
_diffrn_measured_fraction_theta_max 0.998
_diffrn_measurement_details
;
  1 omega   28.00   53.00   1.0000    8.0000
omega____ theta____ kappa____ phi______ frames
    -      -17.1323   77.0000  -90.0000 25

  2 omega  -45.00   45.00   1.0000    8.0000
omega____ theta____ kappa____ phi______ frames
    -      -17.1323   77.0000   30.0000 90

  3 omega  -10.00   83.00   1.0000    8.0000
omega____ theta____ kappa____ phi______ frames
    -       19.7104   77.0000  150.0000 93

  4 omega    4.00   66.00   1.0000    8.0000
omega____ theta____ kappa____ phi______ frames
    -       19.7104   77.0000    0.0000 62

  5 omega   64.00   90.00   1.0000    8.0000
omega____ theta____ kappa____ phi______ frames
    -       19.7104   77.0000 -180.0000 26

  6 omega   -8.00   88.00   1.0000    8.0000
omega____ theta____ kappa____ phi______ frames
    -       19.7104   77.0000  -90.0000 96

  7 omega   32.00   80.00   1.0000    8.0000
omega____ theta____ kappa____ phi______ frames
    -       19.7104 -178.0000  -30.0000 48
;
_diffrn_measurement_device_type 'Xcalibur, Eos, Gemini'
_diffrn_measurement_method '\w scans'
_diffrn_orient_matrix_UB_11 0.0364760000
_diffrn_orient_matrix_UB_12 0.0563889000
_diffrn_orient_matrix_UB_13 0.0253626000
_diffrn_orient_matrix_UB_21 0.0503258000
_diffrn_orient_matrix_UB_22 -0.0284449000
_diffrn_orient_matrix_UB_23 0.0083249000
_diffrn_orient_matrix_UB_31 0.0294364000
_diffrn_orient_matrix_UB_32 0.0198305000
_diffrn_orient_matrix_UB_33 -0.0306877000
_diffrn_radiation_monochromator graphite
_diffrn_radiation_type MoK\a
_diffrn_radiation_wavelength 0.71073
_diffrn_reflns_av_R_equivalents 0.0303
_diffrn_reflns_av_unetI/netI 0.0484
_diffrn_reflns_Laue_measured_fraction_full 0.998
_diffrn_reflns_Laue_measured_fraction_max 0.998
_diffrn_reflns_limit_h_max 13
_diffrn_reflns_limit_h_min -13
_diffrn_reflns_limit_k_max 14
_diffrn_reflns_limit_k_min -14
_diffrn_reflns_limit_l_max 22
_diffrn_reflns_limit_l_min -21
_diffrn_reflns_number 17103
_diffrn_reflns_point_group_measured_fraction_full 0.998
_diffrn_reflns_point_group_measured_fraction_max 0.998
_diffrn_reflns_theta_full 25.242
_diffrn_reflns_theta_max 26.372
_diffrn_reflns_theta_min 3.030
_diffrn_source 'Enhance (Mo) X-ray Source'
_exptl_absorpt_coefficient_mu 2.655
_exptl_absorpt_correction_T_max 1.00000
_exptl_absorpt_correction_T_min 0.91272
_exptl_absorpt_correction_type multi-scan
_exptl_absorpt_process_details
;
CrysAlisPro, Agilent Technologies,
Version 1.171.36.28 (release 01-02-2013 CrysAlis171 .NET)
(compiled Feb  1 2013,16:14:44)
Empirical absorption correction using spherical harmonics,
 implemented in SCALE3 ABSPACK scaling algorithm.
;
_exptl_crystal_density_diffrn 2.637
_exptl_crystal_F_000 1570
_exptl_crystal_size_max 0.18
_exptl_crystal_size_mid 0.14
_exptl_crystal_size_min 0.14
_refine_diff_density_max 0.599
_refine_diff_density_min -1.462
_refine_diff_density_rms 0.158
_refine_ls_extinction_method none
_refine_ls_goodness_of_fit_ref 1.059
_refine_ls_hydrogen_treatment constr
_refine_ls_matrix_type full
_refine_ls_number_parameters 599
_refine_ls_number_reflns 8405
_refine_ls_number_restraints 6
_refine_ls_restrained_S_all 1.059
_refine_ls_R_factor_all 0.0437
_refine_ls_R_factor_gt 0.0329
_refine_ls_shift/su_max 0.001
_refine_ls_shift/su_mean 0.000
_refine_ls_structure_factor_coef Fsqd
_refine_ls_weighting_details 'w=1/[\s^2^(Fo^2^)+(0.0246P)^2^] where P=(Fo^2^+2Fc^2^)/3'
_refine_ls_weighting_scheme calc
_refine_ls_wR_factor_gt 0.0648
_refine_ls_wR_factor_ref 0.0694
_reflns_Friedel_coverage 0.000
_reflns_number_gt 7032
_reflns_number_total 8405
_reflns_threshold_expression 'I > 2\s(I)'
_cod_data_source_file c5ra13007g2.cif
_cod_data_source_block nyy14060304
_cod_original_cell_volume 2059.51(16)
_cod_original_formula_sum 'C42 H67 Co Mo16 N12 O58.50'
_cod_database_code 7221906
_chemical_oxdiff_formula C1H1O1N1Cl2Cd1Mo1
_shelx_space_group_comment
;
The symmetry employed for this shelxl refinement is uniquely defined
by the following loop, which should always be used as a source of
symmetry information in preference to the above space-group names.
They are only intended as comments.
;
_shelx_estimated_absorpt_t_max 0.708
_shelx_estimated_absorpt_t_min 0.647
_reflns_odcompleteness_completeness 99.83
_reflns_odcompleteness_iscentric 1
_reflns_odcompleteness_theta 26.32
_olex2_refinement_description
;
1. Fixed Uiso
 At 1.2 times of:
  All C(H) groups, All C(H,H) groups, All N(H) groups
 At 1.5 times of:
  All C(H,H,H) groups, All O(H,H) groups
2. Uiso/Uaniso restraints and constraints
Uanis(O30) \\sim Ueq: with sigma of 0.01 and sigma for terminal atoms of 0.02
3. Others
 Fixed Sof: O30(0.25) H30A(0.25) H30B(0.25)
4.a Riding coordinates:
 O30(H30A,H30B), O29(H29A,H29B)
4.b Free rotating group:
 O28(H28A,H28B)
4.c Rotating group:
 O27(H27A,H27B)
4.d Secondary CH2 refined with riding coordinates:
 C7(H7A,H7B), C9(H9A,H9B), C11(H11A,H11B)
4.e Aromatic/amide H refined with riding coordinates:
 N2(H2), N4(H4), N6(H6), C13(H13), C14(H14), C15(H15), C16(H16), C17(H17),
 C18(H18), C19(H19), C20(H20), C21(H21)
4.f Idealised Me refined as rotating group:
 C8(H8A,H8B,H8C), C10(H10A,H10B,H10C), C12(H12A,H12B,H12C)
;
_shelx_shelxl_version_number 2014/7
_olex2_submission_special_instructions 'No special instructions were received'

loop_
_space_group_symop_operation_xyz
'x, y, z'
'-x, -y, -z'

loop_
_atom_site_label
_atom_site_type_symbol
_atom_site_fract_x
_atom_site_fract_y
_atom_site_fract_z
_atom_site_U_iso_or_equiv
_atom_site_adp_type
_atom_site_occupancy
_atom_site_site_symmetry_order
_atom_site_calc_flag
_atom_site_refinement_flags_posn
_atom_site_refinement_flags_adp
_atom_site_refinement_flags_occupancy
Mo1 Mo -0.27684(4) 0.06557(4) -0.05856(2) 0.02128(10) Uani 1 1 d . . .
Mo2 Mo -0.04720(4) 0.27968(3) 0.07440(2) 0.02151(10) Uani 1 1 d . . .
Mo3 Mo 0.23105(4) 0.21411(3) 0.13160(2) 0.02094(10) Uani 1 1 d . . .
Mo4 Mo -0.07382(4) -0.06612(3) 0.07728(2) 0.01668(9) Uani 1 1 d . . .
O1 O -0.3877(3) 0.0995(3) -0.0029(2) 0.0315(8) Uani 1 1 d . . .
O2 O -0.3335(3) 0.0787(3) -0.1473(2) 0.0337(8) Uani 1 1 d . . .
O3 O -0.1421(3) 0.2186(3) -0.02712(17) 0.0233(7) Uani 1 1 d . . .
O4 O 0.0424(3) 0.4228(3) 0.06667(19) 0.0336(8) Uani 1 1 d . . .
O5 O -0.1630(3) 0.3079(3) 0.1275(2) 0.0321(8) Uani 1 1 d . . .
O6 O -0.1449(3) 0.0547(3) 0.05708(18) 0.0238(7) Uani 1 1 d . . .
O7 O 0.0641(3) 0.2364(3) 0.14769(17) 0.0224(7) Uani 1 1 d . . .
O8 O 0.3157(3) 0.3581(3) 0.1239(2) 0.0319(8) Uani 1 1 d . . .
O9 O 0.3136(3) 0.1106(3) 0.06850(18) 0.0236(7) Uani 1 1 d . . .
O10 O 0.2888(3) 0.1987(3) 0.22000(19) 0.0327(8) Uani 1 1 d . . .
O11 O 0.0976(3) -0.0033(3) 0.10709(18) 0.0256(8) Uani 1 1 d . . .
O12 O -0.1419(3) -0.1263(3) 0.14846(19) 0.0302(8) Uani 1 1 d . . .
O13 O -0.1042(3) -0.1868(3) -0.00699(18) 0.0244(7) Uani 1 1 d . . .
Mo5 Mo 0.23640(4) 0.52328(3) 0.36446(2) 0.01721(9) Uani 1 1 d . . .
Mo6 Mo 0.52785(3) 0.45609(3) 0.40416(2) 0.01359(9) Uani 1 1 d . . .
Mo7 Mo 0.53632(4) 0.26159(3) 0.51329(2) 0.01620(9) Uani 1 1 d . . .
Mo8 Mo 0.24654(3) 0.33042(3) 0.47728(2) 0.01571(9) Uani 1 1 d . . .
Co1 Co 0.0000 0.5000 0.5000 0.01905(19) Uani 1 2 d S T P
O14 O 0.1206(3) 0.5593(3) 0.41871(18) 0.0225(7) Uani 1 1 d . . .
O15 O 0.1701(3) 0.5088(3) 0.27265(18) 0.0292(8) Uani 1 1 d . . .
O16 O 0.3624(3) 0.6814(2) 0.38672(17) 0.0196(7) Uani 1 1 d . . .
O17 O 0.4114(3) 0.4669(2) 0.33177(17) 0.0180(7) Uani 1 1 d . . .
O18 O 0.6394(3) 0.4044(3) 0.35709(17) 0.0207(7) Uani 1 1 d . . .
O19 O 0.6151(3) 0.4716(2) 0.51910(16) 0.0161(6) Uani 1 1 d . . .
O20 O 0.4294(3) 0.3007(2) 0.42726(16) 0.0165(6) Uani 1 1 d . . .
O21 O 0.6470(3) 0.2178(3) 0.46017(18) 0.0263(8) Uani 1 1 d . . .
O22 O 0.4362(3) 0.1257(3) 0.52198(18) 0.0261(8) Uani 1 1 d . . .
O23 O 0.3883(3) 0.3649(2) 0.56437(16) 0.0154(6) Uani 1 1 d . . .
O24 O 0.1814(3) 0.1751(3) 0.46574(19) 0.0266(8) Uani 1 1 d . . .
O25 O 0.1394(3) 0.4002(3) 0.52229(18) 0.0209(7) Uani 1 1 d . . .
O26 O 0.2013(3) 0.3530(3) 0.37714(17) 0.0204(7) Uani 1 1 d . . .
O27 O -0.1083(3) 0.3471(3) 0.42198(19) 0.0311(8) Uani 1 1 d . . .
H27A H -0.1524 0.2959 0.4451 0.047 Uiso 1 1 d GR . .
H27B H -0.0581 0.3119 0.3977 0.047 Uiso 1 1 d GR . .
O30 O 0.405(3) 0.200(3) 0.9437(19) 0.173(13) Uani 0.25 1 d . U .
H30A H 0.4311 0.1307 0.9592 0.260 Uiso 0.25 1 d R . .
H30B H 0.3225 0.1716 0.9488 0.260 Uiso 0.25 1 d R . .
O29 O 0.0663(6) 0.6876(4) 0.1625(3) 0.101(2) Uani 1 1 d . . .
H29A H 0.0903 0.6274 0.1614 0.151 Uiso 1 1 d R . .
H29B H 0.0864 0.7063 0.1208 0.151 Uiso 1 1 d R . .
O28 O -0.0553(5) 0.2242(5) 0.2885(3) 0.0775(16) Uani 1 1 d . . .
H28A H 0.0271 0.2437 0.2966 0.116 Uiso 1 1 d G . .
H28B H -0.0818 0.2134 0.2408 0.116 Uiso 1 1 d G . .
N1 N 0.3990(4) -0.0106(3) 0.7391(2) 0.0234(9) Uani 1 1 d . . .
N2 N 0.3713(4) -0.0755(4) 0.8424(3) 0.0366(11) Uani 1 1 d . . .
H2 H 0.3536 -0.0787 0.8877 0.044 Uiso 1 1 calc R . .
N3 N -0.0929(4) 0.1237(3) 0.6421(2) 0.0243(9) Uani 1 1 d . . .
N4 N -0.1969(5) 0.0053(4) 0.7068(3) 0.0502(13) Uani 1 1 d . . .
H4 H -0.2139 -0.0366 0.7416 0.060 Uiso 1 1 calc R . .
N5 N 0.3467(4) 0.5056(3) 0.8805(2) 0.0242(9) Uani 1 1 d . . .
N6 N 0.2443(5) 0.4763(4) 0.9742(3) 0.0476(13) Uani 1 1 d . . .
H6 H 0.1896 0.4427 1.0009 0.057 Uiso 1 1 calc R . .
C1 C 0.3389(5) 0.1650(4) 0.6937(3) 0.0226(10) Uani 1 1 d . . .
C2 C 0.2136(5) 0.1359(4) 0.6527(3) 0.0230(10) Uani 1 1 d . . .
C3 C 0.1434(4) 0.2260(4) 0.6592(3) 0.0226(10) Uani 1 1 d . . .
C4 C 0.1953(4) 0.3424(4) 0.7095(3) 0.0224(10) Uani 1 1 d . . .
C5 C 0.3202(4) 0.3698(4) 0.7506(2) 0.0200(10) Uani 1 1 d . . .
C6 C 0.3935(4) 0.2825(4) 0.7435(3) 0.0229(10) Uani 1 1 d . . .
C7 C 0.4172(5) 0.0717(4) 0.6837(3) 0.0316(12) Uani 1 1 d . . .
H7A H 0.3926 0.0210 0.6320 0.038 Uiso 1 1 calc R . .
H7B H 0.5083 0.1157 0.6902 0.038 Uiso 1 1 calc R . .
C8 C 0.1566(5) 0.0080(4) 0.6010(3) 0.0367(13) Uani 1 1 d . . .
H8A H 0.1940 0.0036 0.5547 0.055 Uiso 1 1 calc GR . .
H8B H 0.0644 -0.0066 0.5886 0.055 Uiso 1 1 calc GR . .
H8C H 0.1752 -0.0544 0.6269 0.055 Uiso 1 1 calc GR . .
C9 C 0.0132(4) 0.1986(4) 0.6105(3) 0.0283(11) Uani 1 1 d . . .
H9A H -0.0057 0.2768 0.6058 0.034 Uiso 1 1 calc R . .
H9B H 0.0165 0.1538 0.5595 0.034 Uiso 1 1 calc R . .
C10 C 0.1171(5) 0.4371(4) 0.7183(3) 0.0342(13) Uani 1 1 d . . .
H10A H 0.1261 0.4817 0.6778 0.051 Uiso 1 1 calc GR . .
H10B H 0.1481 0.4948 0.7669 0.051 Uiso 1 1 calc GR . .
H10C H 0.0274 0.3951 0.7159 0.051 Uiso 1 1 calc GR . .
C11 C 0.3775(5) 0.4987(4) 0.8024(3) 0.0280(11) Uani 1 1 d . . .
H11A H 0.4709 0.5210 0.8049 0.034 Uiso 1 1 calc R . .
H11B H 0.3446 0.5592 0.7801 0.034 Uiso 1 1 calc R . .
C12 C 0.5294(5) 0.3147(5) 0.7885(3) 0.0387(14) Uani 1 1 d . . .
H12A H 0.5438 0.2424 0.8051 0.058 Uiso 1 1 calc GR . .
H12B H 0.5383 0.3806 0.8325 0.058 Uiso 1 1 calc GR . .
H12C H 0.5918 0.3413 0.7565 0.058 Uiso 1 1 calc GR . .
C13 C 0.3678(5) 0.0168(5) 0.8082(3) 0.0371(14) Uani 1 1 d . . .
H13 H 0.3468 0.0897 0.8291 0.045 Uiso 1 1 calc R . .
C14 C 0.4071(6) -0.1646(5) 0.7954(3) 0.0411(15) Uani 1 1 d . . .
H14 H 0.4181 -0.2391 0.8062 0.049 Uiso 1 1 calc R . .
C15 C 0.4240(5) -0.1254(4) 0.7301(3) 0.0350(13) Uani 1 1 d . . .
H15 H 0.4480 -0.1680 0.6870 0.042 Uiso 1 1 calc R . .
C16 C -0.0817(6) 0.0739(6) 0.7022(3) 0.0506(17) Uani 1 1 d . . .
H16 H -0.0056 0.0852 0.7356 0.061 Uiso 1 1 calc R . .
C17 C -0.2844(5) 0.0108(5) 0.6488(3) 0.0399(14) Uani 1 1 d . . .
H17 H -0.3725 -0.0295 0.6392 0.048 Uiso 1 1 calc R . .
C18 C -0.2207(5) 0.0847(4) 0.6079(3) 0.0341(13) Uani 1 1 d . . .
H18 H -0.2559 0.1061 0.5643 0.041 Uiso 1 1 calc R . .
C19 C 0.2482(6) 0.4322(5) 0.9022(3) 0.0448(15) Uani 1 1 d . . .
H19 H 0.1909 0.3608 0.8712 0.054 Uiso 1 1 calc R . .
C20 C 0.4040(5) 0.6029(5) 0.9427(3) 0.0385(14) Uani 1 1 d . . .
H20 H 0.4746 0.6697 0.9438 0.046 Uiso 1 1 calc R . .
C21 C 0.3404(6) 0.5838(5) 1.0003(3) 0.0438(15) Uani 1 1 d . . .
H21 H 0.3580 0.6343 1.0493 0.053 Uiso 1 1 calc R . .

loop_
_atom_site_aniso_label
_atom_site_aniso_U_11
_atom_site_aniso_U_22
_atom_site_aniso_U_33
_atom_site_aniso_U_23
_atom_site_aniso_U_13
_atom_site_aniso_U_12
Mo1 0.0184(2) 0.0223(2) 0.0231(2) 0.00569(18) 0.00293(17) 0.00497(17)
Mo2 0.0234(2) 0.0202(2) 0.0213(2) 0.00406(18) 0.00563(17) 0.00589(17)
Mo3 0.0188(2) 0.0205(2) 0.0206(2) 0.00196(17) 0.00210(16) 0.00209(17)
Mo4 0.0167(2) 0.01769(19) 0.0161(2) 0.00468(16) 0.00435(15) 0.00401(16)
O1 0.025(2) 0.0289(18) 0.041(2) 0.0068(17) 0.0117(16) 0.0062(15)
O2 0.029(2) 0.0379(19) 0.033(2) 0.0118(17) -0.0002(16) 0.0070(16)
O3 0.0277(19) 0.0199(16) 0.0230(18) 0.0063(14) 0.0041(14) 0.0067(14)
O4 0.040(2) 0.0274(18) 0.030(2) 0.0045(16) 0.0071(16) 0.0031(16)
O5 0.034(2) 0.0334(18) 0.032(2) 0.0052(16) 0.0113(16) 0.0139(16)
O6 0.0260(19) 0.0212(16) 0.0243(19) 0.0039(14) 0.0019(14) 0.0083(14)
O7 0.0253(18) 0.0229(16) 0.0179(17) -0.0002(14) 0.0056(13) 0.0066(14)
O8 0.030(2) 0.0259(17) 0.035(2) 0.0023(16) 0.0058(16) 0.0010(15)
O9 0.0203(18) 0.0241(16) 0.0260(19) 0.0057(14) 0.0050(14) 0.0048(14)
O10 0.033(2) 0.0367(19) 0.026(2) 0.0046(16) 0.0007(16) 0.0068(16)
O11 0.0215(18) 0.0233(16) 0.030(2) -0.0004(15) 0.0036(14) 0.0070(14)
O12 0.033(2) 0.0363(19) 0.0247(19) 0.0107(16) 0.0117(15) 0.0093(16)
O13 0.0220(18) 0.0242(16) 0.0252(19) -0.0002(14) 0.0019(14) 0.0079(14)
Mo5 0.0145(2) 0.0225(2) 0.0170(2) 0.00662(17) 0.00270(15) 0.00756(16)
Mo6 0.0140(2) 0.01533(18) 0.01354(19) 0.00425(15) 0.00463(15) 0.00599(15)
Mo7 0.0174(2) 0.01535(18) 0.0183(2) 0.00550(16) 0.00369(16) 0.00711(16)
Mo8 0.0122(2) 0.01676(19) 0.0199(2) 0.00618(16) 0.00401(15) 0.00470(15)
Co1 0.0152(5) 0.0227(4) 0.0217(5) 0.0060(4) 0.0052(4) 0.0079(4)
O14 0.0207(18) 0.0251(16) 0.0257(18) 0.0082(14) 0.0059(14) 0.0104(14)
O15 0.0273(19) 0.042(2) 0.0226(19) 0.0117(16) 0.0041(15) 0.0130(16)
O16 0.0239(18) 0.0185(15) 0.0186(17) 0.0079(13) 0.0012(13) 0.0081(13)
O17 0.0168(16) 0.0215(15) 0.0187(17) 0.0067(13) 0.0043(13) 0.0081(13)
O18 0.0206(17) 0.0206(15) 0.0238(18) 0.0025(14) 0.0073(13) 0.0108(13)
O19 0.0155(16) 0.0181(15) 0.0175(16) 0.0056(13) 0.0063(12) 0.0068(12)
O20 0.0175(16) 0.0163(14) 0.0167(16) 0.0027(13) 0.0051(12) 0.0059(12)
O21 0.0267(19) 0.0302(17) 0.0272(19) 0.0069(15) 0.0069(15) 0.0158(15)
O22 0.0277(19) 0.0196(16) 0.031(2) 0.0057(15) 0.0040(15) 0.0062(14)
O23 0.0165(16) 0.0149(14) 0.0177(16) 0.0063(13) 0.0051(12) 0.0063(12)
O24 0.0249(19) 0.0214(16) 0.036(2) 0.0078(15) 0.0085(15) 0.0070(14)
O25 0.0176(17) 0.0234(16) 0.0264(18) 0.0098(14) 0.0077(13) 0.0093(13)
O26 0.0169(17) 0.0227(16) 0.0226(18) 0.0067(14) 0.0034(13) 0.0058(13)
O27 0.0215(19) 0.0312(18) 0.038(2) -0.0004(16) 0.0106(16) 0.0058(15)
O30 0.17(2) 0.159(18) 0.19(2) 0.022(15) 0.019(16) 0.061(16)
O29 0.150(6) 0.064(3) 0.115(5) 0.044(3) 0.079(4) 0.035(3)
O28 0.074(4) 0.095(4) 0.035(3) -0.008(3) 0.025(2) -0.024(3)
N1 0.023(2) 0.024(2) 0.027(2) 0.0099(18) 0.0086(17) 0.0101(17)
N2 0.050(3) 0.038(2) 0.030(3) 0.017(2) 0.020(2) 0.014(2)
N3 0.023(2) 0.028(2) 0.023(2) 0.0080(18) 0.0032(17) 0.0066(18)
N4 0.040(3) 0.064(3) 0.054(3) 0.038(3) 0.016(3) 0.005(3)
N5 0.031(2) 0.021(2) 0.022(2) 0.0053(18) 0.0055(18) 0.0081(18)
N6 0.061(4) 0.056(3) 0.032(3) 0.019(2) 0.024(2) 0.013(3)
C1 0.029(3) 0.022(2) 0.025(3) 0.014(2) 0.009(2) 0.013(2)
C2 0.032(3) 0.021(2) 0.015(2) 0.006(2) 0.007(2) 0.002(2)
C3 0.019(3) 0.026(2) 0.026(3) 0.014(2) 0.003(2) 0.005(2)
C4 0.020(3) 0.025(2) 0.026(3) 0.010(2) 0.009(2) 0.008(2)
C5 0.023(3) 0.021(2) 0.014(2) 0.0052(19) 0.0046(19) 0.0014(19)
C6 0.020(3) 0.031(3) 0.019(3) 0.010(2) 0.0046(19) 0.008(2)
C7 0.039(3) 0.036(3) 0.031(3) 0.016(2) 0.013(2) 0.022(2)
C8 0.043(3) 0.027(3) 0.036(3) 0.002(2) 0.007(3) 0.004(2)
C9 0.025(3) 0.034(3) 0.026(3) 0.013(2) 0.004(2) 0.003(2)
C10 0.037(3) 0.036(3) 0.036(3) 0.010(3) 0.009(2) 0.019(2)
C11 0.033(3) 0.024(2) 0.023(3) 0.003(2) 0.007(2) 0.001(2)
C12 0.028(3) 0.053(3) 0.037(3) 0.016(3) -0.002(2) 0.011(3)
C13 0.054(4) 0.035(3) 0.036(3) 0.016(3) 0.026(3) 0.024(3)
C14 0.061(4) 0.022(3) 0.044(4) 0.014(3) 0.008(3) 0.012(3)
C15 0.055(4) 0.023(3) 0.033(3) 0.007(2) 0.016(3) 0.016(2)
C16 0.032(3) 0.082(4) 0.041(4) 0.037(3) 0.002(3) 0.003(3)
C17 0.023(3) 0.036(3) 0.052(4) -0.002(3) 0.010(3) -0.001(2)
C18 0.021(3) 0.038(3) 0.040(3) 0.003(3) 0.000(2) 0.007(2)
C19 0.059(4) 0.033(3) 0.031(3) -0.005(3) 0.016(3) -0.006(3)
C20 0.034(3) 0.048(3) 0.026(3) 0.001(3) 0.003(2) 0.004(3)
C21 0.053(4) 0.053(4) 0.021(3) -0.003(3) 0.002(3) 0.014(3)

loop_
_atom_type_symbol
_atom_type_description
_atom_type_scat_dispersion_real
_atom_type_scat_dispersion_imag
_atom_type_scat_source
C C 0.0033 0.0016 'International Tables Vol C Tables 4.2.6.8 and 6.1.1.4'
H H 0.0000 0.0000 'International Tables Vol C Tables 4.2.6.8 and 6.1.1.4'
Co Co 0.3494 0.9721 'International Tables Vol C Tables 4.2.6.8 and 6.1.1.4'
Mo Mo -1.6832 0.6857 'International Tables Vol C Tables 4.2.6.8 and 6.1.1.4'
N N 0.0061 0.0033 'International Tables Vol C Tables 4.2.6.8 and 6.1.1.4'
O O 0.0106 0.0060 'International Tables Vol C Tables 4.2.6.8 and 6.1.1.4'

loop_
_geom_angle_atom_site_label_1
_geom_angle_atom_site_label_2
_geom_angle_atom_site_label_3
_geom_angle
_geom_angle_site_symmetry_1
_geom_angle_site_symmetry_3
O1 Mo1 O3 100.22(14) . .
O1 Mo1 O6 87.81(14) . .
O1 Mo1 O9 100.76(14) . 2
O1 Mo1 O11 164.86(14) . 2
O2 Mo1 O1 105.35(17) . .
O2 Mo1 O3 99.79(14) . .
O2 Mo1 O6 165.87(14) . .
O2 Mo1 O9 102.65(14) . 2
O2 Mo1 O11 89.65(14) . 2
O3 Mo1 O6 72.27(11) . .
O3 Mo1 O11 78.76(11) . 2
O9 Mo1 O3 143.79(13) 2 .
O9 Mo1 O6 79.40(11) 2 .
O9 Mo1 O11 73.37(12) 2 2
O11 Mo1 O6 77.46(11) 2 .
O3 Mo2 O6 71.75(11) . .
O3 Mo2 O13 78.14(12) . 2
O4 Mo2 O3 100.48(14) . .
O4 Mo2 O6 164.28(14) . .
O4 Mo2 O7 102.36(15) . .
O4 Mo2 O13 88.18(14) . 2
O5 Mo2 O3 102.93(15) . .
O5 Mo2 O4 105.95(16) . .
O5 Mo2 O6 89.30(13) . .
O5 Mo2 O7 100.13(15) . .
O5 Mo2 O13 165.22(13) . 2
O7 Mo2 O3 141.43(12) . .
O7 Mo2 O6 78.09(11) . .
O7 Mo2 O13 71.99(12) . 2
O13 Mo2 O6 76.95(10) 2 .
O7 Mo3 O11 78.13(11) . .
O7 Mo3 O13 72.30(12) . 2
O8 Mo3 O7 103.36(14) . .
O8 Mo3 O9 100.57(14) . .
O8 Mo3 O11 165.46(14) . .
O8 Mo3 O13 89.66(14) . 2
O9 Mo3 O7 142.30(12) . .
O9 Mo3 O11 71.69(11) . .
O9 Mo3 O13 79.20(12) . 2
O10 Mo3 O7 100.52(15) . .
O10 Mo3 O8 105.38(16) . .
O10 Mo3 O9 100.68(15) . .
O10 Mo3 O11 88.38(13) . .
O10 Mo3 O13 164.63(13) . 2
O13 Mo3 O11 76.94(10) 2 .
O6 Mo4 O11 109.66(14) . .
O12 Mo4 O6 109.28(15) . .
O12 Mo4 O11 109.72(15) . .
O12 Mo4 O13 109.24(15) . .
O13 Mo4 O6 109.27(14) . .
O13 Mo4 O11 109.65(14) . .
Mo2 O3 Mo1 123.96(16) . .
Mo1 O6 Mo2 87.56(10) . .
Mo4 O6 Mo1 130.11(15) . .
Mo4 O6 Mo2 130.21(15) . .
Mo2 O7 Mo3 123.35(16) . .
Mo1 O9 Mo3 123.42(16) 2 .
Mo1 O11 Mo3 87.56(10) 2 .
Mo4 O11 Mo1 130.89(15) . 2
Mo4 O11 Mo3 129.83(15) . .
Mo3 O13 Mo2 87.11(10) 2 2
Mo4 O13 Mo2 130.02(15) . 2
Mo4 O13 Mo3 131.10(15) . 2
O14 Mo5 O16 100.52(13) . .
O14 Mo5 O17 161.10(12) . .
O14 Mo5 O19 91.64(12) . 2_666
O14 Mo5 O26 93.99(13) . .
O15 Mo5 O14 104.92(15) . .
O15 Mo5 O16 103.20(14) . .
O15 Mo5 O17 93.50(13) . .
O15 Mo5 O19 163.44(13) . 2_666
O15 Mo5 O26 103.52(14) . .
O16 Mo5 O17 78.87(11) . .
O16 Mo5 O19 73.56(11) . 2_666
O16 Mo5 O26 145.01(12) . .
O17 Mo5 O19 69.95(10) . 2_666
O26 Mo5 O17 77.34(11) . .
O26 Mo5 O19 74.37(11) . 2_666
O17 Mo6 Mo7 133.81(9) . .
O17 Mo6 O19 156.17(12) . .
O17 Mo6 O19 80.78(12) . 2_666
O17 Mo6 O20 97.46(12) . .
O17 Mo6 O23 96.10(12) . 2_666
O18 Mo6 Mo7 89.90(10) . .
O18 Mo6 O17 104.76(14) . .
O18 Mo6 O19 174.46(13) . 2_666
O18 Mo6 O19 99.06(13) . .
O18 Mo6 O20 100.67(13) . .
O18 Mo6 O23 101.32(13) . 2_666
O19 Mo6 Mo7 86.19(7) 2_666 .
O19 Mo6 Mo7 45.60(7) . .
O19 Mo6 O19 75.39(11) . 2_666
O20 Mo6 Mo7 36.36(8) . .
O20 Mo6 O19 78.41(11) . .
O20 Mo6 O19 78.42(10) . 2_666
O23 Mo6 Mo7 124.09(8) 2_666 .
O23 Mo6 O19 77.76(10) 2_666 2_666
O23 Mo6 O19 78.49(11) 2_666 .
O23 Mo6 O20 150.21(12) 2_666 .
O16 Mo7 Mo6 119.41(8) 2_666 .
O16 Mo7 O19 77.95(11) 2_666 .
O16 Mo7 O20 147.90(11) 2_666 .
O16 Mo7 O23 86.06(11) 2_666 .
O19 Mo7 Mo6 41.52(7) . .
O19 Mo7 O23 71.71(9) . .
O20 Mo7 Mo6 35.45(8) . .
O20 Mo7 O19 73.68(10) . .
O20 Mo7 O23 71.12(11) . .
O21 Mo7 Mo6 84.98(10) . .
O21 Mo7 O16 101.13(14) . 2_666
O21 Mo7 O19 95.01(13) . .
O21 Mo7 O20 96.04(14) . .
O21 Mo7 O23 163.44(12) . .
O22 Mo7 Mo6 135.58(11) . .
O22 Mo7 O16 101.35(14) . 2_666
O22 Mo7 O19 159.79(13) . .
O22 Mo7 O20 100.15(13) . .
O22 Mo7 O21 104.86(15) . .
O22 Mo7 O23 88.08(12) . .
O23 Mo7 Mo6 78.51(7) . .
O20 Mo8 O19 72.08(9) . 2_666
O23 Mo8 O19 72.79(10) . 2_666
O23 Mo8 O20 72.45(11) . .
O24 Mo8 O19 164.31(13) . 2_666
O24 Mo8 O20 92.27(12) . .
O24 Mo8 O23 102.05(13) . .
O24 Mo8 O25 105.27(14) . .
O24 Mo8 O26 101.06(14) . .
O25 Mo8 O19 90.30(12) . 2_666
O25 Mo8 O20 162.12(12) . .
O25 Mo8 O23 99.93(13) . .
O25 Mo8 O26 98.49(13) . .
O26 Mo8 O19 78.00(11) . 2_666
O26 Mo8 O20 81.17(11) . .
O26 Mo8 O23 145.33(12) . .
O14 Co1 O14 180.00(15) . 2_566
O25 Co1 O14 83.26(11) . .
O25 Co1 O14 96.74(11) 2_566 .
O25 Co1 O14 96.74(11) . 2_566
O25 Co1 O14 83.26(11) 2_566 2_566
O25 Co1 O25 180.0 . 2_566
O27 Co1 O14 92.33(13) . .
O27 Co1 O14 87.67(13) 2_566 .
O27 Co1 O14 87.67(13) . 2_566
O27 Co1 O14 92.33(13) 2_566 2_566
O27 Co1 O25 89.23(12) . .
O27 Co1 O25 89.23(12) 2_566 2_566
O27 Co1 O25 90.77(12) 2_566 .
O27 Co1 O25 90.77(12) . 2_566
O27 Co1 O27 180.0 . 2_566
Mo5 O14 Co1 144.24(16) . .
Mo7 O16 Mo5 118.22(15) 2_666 .
Mo6 O17 Mo5 118.78(15) . .
Mo6 O19 Mo5 90.38(10) 2_666 2_666
Mo6 O19 Mo5 164.91(14) . 2_666
Mo6 O19 Mo6 104.61(11) . 2_666
Mo6 O19 Mo7 92.88(10) . .
Mo6 O19 Mo8 91.94(10) . 2_666
Mo7 O19 Mo5 86.65(9) . 2_666
Mo7 O19 Mo6 98.10(10) . 2_666
Mo7 O19 Mo8 163.04(13) . 2_666
Mo8 O19 Mo5 84.50(9) 2_666 2_666
Mo8 O19 Mo6 96.39(10) 2_666 2_666
Mo6 O20 Mo7 108.19(13) . .
Mo6 O20 Mo8 110.25(12) . .
Mo7 O20 Mo8 104.12(12) . .
Mo6 O23 Mo7 109.16(12) 2_666 .
Mo6 O23 Mo8 110.59(13) 2_666 .
Mo8 O23 Mo7 103.68(12) . .
Mo8 O25 Co1 140.82(17) . .
Mo8 O26 Mo5 116.46(15) . .
Co1 O27 H27A 109.4 . .
Co1 O27 H27B 109.2 . .
H27A O27 H27B 109.1 . .
H30A O30 H30B 94.7 . .
H29A O29 H29B 100.8 . .
H28A O28 H28B 109.5 . .
C13 N1 C7 126.7(4) . .
C13 N1 C15 107.8(4) . .
C15 N1 C7 125.3(4) . .
C13 N2 H2 125.4 . .
C13 N2 C14 109.2(5) . .
C14 N2 H2 125.4 . .
C16 N3 C9 127.1(4) . .
C16 N3 C18 108.2(4) . .
C18 N3 C9 124.4(4) . .
C16 N4 H4 125.2 . .
C16 N4 C17 109.6(5) . .
C17 N4 H4 125.2 . .
C19 N5 C11 127.0(4) . .
C19 N5 C20 107.0(4) . .
C20 N5 C11 125.3(4) . .
C19 N6 H6 125.4 . .
C19 N6 C21 109.2(5) . .
C21 N6 H6 125.4 . .
C2 C1 C6 120.6(4) . .
C2 C1 C7 119.9(4) . .
C6 C1 C7 119.4(4) . .
C1 C2 C3 119.6(4) . .
C1 C2 C8 119.4(4) . .
C3 C2 C8 121.0(4) . .
C2 C3 C9 119.7(4) . .
C4 C3 C2 120.4(4) . .
C4 C3 C9 119.8(4) . .
C3 C4 C10 120.1(4) . .
C5 C4 C3 119.2(4) . .
C5 C4 C10 120.7(4) . .
C4 C5 C6 121.3(4) . .
C4 C5 C11 118.6(4) . .
C6 C5 C11 120.1(4) . .
C1 C6 C12 120.9(4) . .
C5 C6 C1 118.7(4) . .
C5 C6 C12 120.3(4) . .
N1 C7 C1 112.5(4) . .
N1 C7 H7A 109.1 . .
N1 C7 H7B 109.1 . .
C1 C7 H7A 109.1 . .
C1 C7 H7B 109.1 . .
H7A C7 H7B 107.8 . .
C2 C8 H8A 109.5 . .
C2 C8 H8B 109.5 . .
C2 C8 H8C 109.5 . .
H8A C8 H8B 109.5 . .
H8A C8 H8C 109.5 . .
H8B C8 H8C 109.5 . .
N3 C9 C3 113.0(4) . .
N3 C9 H9A 109.0 . .
N3 C9 H9B 109.0 . .
C3 C9 H9A 109.0 . .
C3 C9 H9B 109.0 . .
H9A C9 H9B 107.8 . .
C4 C10 H10A 109.5 . .
C4 C10 H10B 109.5 . .
C4 C10 H10C 109.5 . .
H10A C10 H10B 109.5 . .
H10A C10 H10C 109.5 . .
H10B C10 H10C 109.5 . .
N5 C11 C5 112.9(4) . .
N5 C11 H11A 109.0 . .
N5 C11 H11B 109.0 . .
C5 C11 H11A 109.0 . .
C5 C11 H11B 109.0 . .
H11A C11 H11B 107.8 . .
C6 C12 H12A 109.5 . .
C6 C12 H12B 109.5 . .
C6 C12 H12C 109.5 . .
H12A C12 H12B 109.5 . .
H12A C12 H12C 109.5 . .
H12B C12 H12C 109.5 . .
N1 C13 H13 125.6 . .
N2 C13 N1 108.9(4) . .
N2 C13 H13 125.6 . .
N2 C14 H14 126.4 . .
C15 C14 N2 107.1(4) . .
C15 C14 H14 126.4 . .
N1 C15 H15 126.5 . .
C14 C15 N1 107.0(5) . .
C14 C15 H15 126.5 . .
N3 C16 N4 108.1(5) . .
N3 C16 H16 125.9 . .
N4 C16 H16 125.9 . .
N4 C17 H17 126.5 . .
C18 C17 N4 107.0(5) . .
C18 C17 H17 126.5 . .
N3 C18 H18 126.5 . .
C17 C18 N3 107.1(5) . .
C17 C18 H18 126.5 . .
N5 C19 H19 125.5 . .
N6 C19 N5 109.0(5) . .
N6 C19 H19 125.5 . .
N5 C20 H20 126.1 . .
C21 C20 N5 107.8(5) . .
C21 C20 H20 126.1 . .
N6 C21 H21 126.5 . .
C20 C21 N6 106.9(5) . .
C20 C21 H21 126.5 . .

loop_
_geom_bond_atom_site_label_1
_geom_bond_atom_site_label_2
_geom_bond_distance
_geom_bond_site_symmetry_2
Mo1 O1 1.704(3) .
Mo1 O2 1.691(3) .
Mo1 O3 1.917(3) .
Mo1 O6 2.429(3) .
Mo1 O9 1.906(3) 2
Mo1 O11 2.399(3) 2
Mo2 O3 1.910(3) .
Mo2 O4 1.711(3) .
Mo2 O5 1.702(3) .
Mo2 O6 2.455(3) .
Mo2 O7 1.895(3) .
Mo2 O13 2.448(3) 2
Mo3 O7 1.917(3) .
Mo3 O8 1.702(3) .
Mo3 O9 1.915(3) .
Mo3 O10 1.698(3) .
Mo3 O11 2.464(3) .
Mo3 O13 2.422(3) 2
Mo4 O6 1.791(3) .
Mo4 O11 1.793(3) .
Mo4 O12 1.707(3) .
Mo4 O13 1.784(3) .
O9 Mo1 1.906(3) 2
O11 Mo1 2.399(3) 2
O13 Mo2 2.448(3) 2
O13 Mo3 2.422(3) 2
Mo5 O14 1.739(3) .
Mo5 O15 1.689(3) .
Mo5 O16 1.911(3) .
Mo5 O17 2.229(3) .
Mo5 O19 2.476(3) 2_666
Mo5 O26 1.932(3) .
Mo6 Mo7 3.2151(5) .
Mo6 O17 1.750(3) .
Mo6 O18 1.694(3) .
Mo6 O19 2.134(3) .
Mo6 O19 2.361(3) 2_666
Mo6 O20 1.963(3) .
Mo6 O23 1.955(3) 2_666
Mo7 O16 1.911(3) 2_666
Mo7 O19 2.300(3) .
Mo7 O20 2.006(3) .
Mo7 O21 1.710(3) .
Mo7 O22 1.695(3) .
Mo7 O23 2.356(3) .
Mo8 O19 2.358(3) 2_666
Mo8 O20 2.318(3) .
Mo8 O23 1.978(3) .
Mo8 O24 1.692(3) .
Mo8 O25 1.734(3) .
Mo8 O26 1.893(3) .
Co1 O14 2.147(3) .
Co1 O14 2.147(3) 2_566
Co1 O25 2.129(3) .
Co1 O25 2.129(3) 2_566
Co1 O27 2.026(3) .
Co1 O27 2.026(3) 2_566
O16 Mo7 1.911(3) 2_666
O19 Mo5 2.476(3) 2_666
O19 Mo6 2.361(3) 2_666
O19 Mo8 2.358(3) 2_666
O23 Mo6 1.955(3) 2_666
O27 H27A 0.8544 .
O27 H27B 0.8543 .
O30 H30A 0.9665 .
O30 H30B 0.8860 .
O29 H29A 0.7812 .
O29 H29B 0.8503 .
O28 H28A 0.8502 .
O28 H28B 0.8500 .
N1 C7 1.481(6) .
N1 C13 1.321(6) .
N1 C15 1.372(5) .
N2 H2 0.8600 .
N2 C13 1.311(6) .
N2 C14 1.349(6) .
N3 C9 1.481(6) .
N3 C16 1.313(6) .
N3 C18 1.376(6) .
N4 H4 0.8600 .
N4 C16 1.315(7) .
N4 C17 1.349(7) .
N5 C11 1.469(6) .
N5 C19 1.322(6) .
N5 C20 1.384(6) .
N6 H6 0.8600 .
N6 C19 1.308(6) .
N6 C21 1.360(7) .
C1 C2 1.398(6) .
C1 C6 1.409(6) .
C1 C7 1.498(6) .
C2 C3 1.403(6) .
C2 C8 1.512(6) .
C3 C4 1.401(6) .
C3 C9 1.502(6) .
C4 C5 1.397(6) .
C4 C10 1.510(6) .
C5 C6 1.400(6) .
C5 C11 1.522(6) .
C6 C12 1.520(6) .
C7 H7A 0.9700 .
C7 H7B 0.9700 .
C8 H8A 0.9600 .
C8 H8B 0.9600 .
C8 H8C 0.9600 .
C9 H9A 0.9700 .
C9 H9B 0.9700 .
C10 H10A 0.9600 .
C10 H10B 0.9600 .
C10 H10C 0.9600 .
C11 H11A 0.9700 .
C11 H11B 0.9700 .
C12 H12A 0.9600 .
C12 H12B 0.9600 .
C12 H12C 0.9600 .
C13 H13 0.9300 .
C14 H14 0.9300 .
C14 C15 1.342(7) .
C15 H15 0.9300 .
C16 H16 0.9300 .
C17 H17 0.9300 .
C17 C18 1.329(7) .
C18 H18 0.9300 .
C19 H19 0.9300 .
C20 H20 0.9300 .
C20 C21 1.321(7) .
C21 H21 0.9300 .

loop_
_geom_hbond_atom_site_label_D
_geom_hbond_atom_site_label_H
_geom_hbond_atom_site_label_A
_geom_hbond_distance_DH
_geom_hbond_distance_HA
_geom_hbond_distance_DA
_geom_hbond_angle_DHA
_geom_hbond_site_symmetry_A
O27 H27A O21 0.85 2.19 2.906(5) 140.8 1_455
O27 H27B O28 0.85 2.04 2.729(6) 137.9 .
O30 H30A O1 0.97 2.13 2.89(3) 134.6 1_656
O30 H30B O9 0.89 2.38 2.80(4) 109.0 1_556
O30 H30B O12 0.89 2.36 2.97(3) 125.9 2_556
O29 H29A O4 0.78 2.51 3.104(6) 133.8 .
O29 H29A O15 0.78 2.78 3.367(6) 134.2 .
O29 H29B O3 0.85 2.10 2.944(6) 171.1 2_565
O28 H28A O26 0.85 2.19 2.926(6) 145.1 .
O28 H28B O5 0.85 2.63 3.380(7) 147.7 .
O28 H28B O7 0.85 2.42 2.967(5) 122.8 .
N4 H4 O10 0.86 2.09 2.886(6) 153.9 2_556
N6 H6 O4 0.86 2.07 2.889(6) 159.3 1_556

loop_
_geom_torsion_atom_site_label_1
_geom_torsion_atom_site_label_2
_geom_torsion_atom_site_label_3
_geom_torsion_atom_site_label_4
_geom_torsion
_geom_torsion_site_symmetry_1
_geom_torsion_site_symmetry_4
O3 Mo2 O7 Mo3 62.8(3) . .
O4 Mo2 O7 Mo3 -62.2(2) . .
O5 Mo2 O7 Mo3 -171.16(18) . .
O6 Mo2 O7 Mo3 101.72(18) . .
O6 Mo4 O11 Mo1 -125.1(2) . 2
O6 Mo4 O11 Mo3 5.4(3) . .
O6 Mo4 O13 Mo2 125.42(19) . 2
O6 Mo4 O13 Mo3 -4.8(2) . 2
O11 Mo4 O6 Mo1 124.25(19) . .
O11 Mo4 O6 Mo2 -5.5(2) . .
O11 Mo4 O13 Mo2 5.2(2) . 2
O11 Mo4 O13 Mo3 -125.0(2) . 2
O12 Mo4 O6 Mo1 -115.4(2) . .
O12 Mo4 O6 Mo2 114.8(2) . .
O12 Mo4 O11 Mo1 114.9(2) . 2
O12 Mo4 O11 Mo3 -114.7(2) . .
O12 Mo4 O13 Mo2 -115.1(2) . 2
O12 Mo4 O13 Mo3 114.7(2) . 2
O13 Mo2 O7 Mo3 21.74(15) 2 .
O13 Mo4 O6 Mo1 4.0(2) . .
O13 Mo4 O6 Mo2 -125.70(19) . .
O13 Mo4 O11 Mo1 -5.1(3) . 2
O13 Mo4 O11 Mo3 125.3(2) . .
Mo7 Mo6 O17 Mo5 72.63(17) . .
O15 Mo5 O14 Co1 121.2(3) . .
O16 Mo5 O14 Co1 -132.0(3) . .
O17 Mo5 O14 Co1 -45.6(6) . .
O18 Mo6 O17 Mo5 177.12(14) . .
O19 Mo5 O14 Co1 -58.4(3) 2_666 .
O19 Mo6 O17 Mo5 -2.95(13) 2_666 .
O19 Mo6 O17 Mo5 -4.2(4) . .
O19 Mo8 O25 Co1 73.2(2) 2_666 .
O19 Mo8 O26 Mo5 -23.79(14) 2_666 .
O20 Mo6 O17 Mo5 73.97(16) . .
O20 Mo8 O25 Co1 82.8(5) . .
O20 Mo8 O26 Mo5 -97.21(16) . .
O23 Mo6 O17 Mo5 -79.45(16) 2_666 .
O23 Mo8 O25 Co1 145.8(2) . .
O23 Mo8 O26 Mo5 -56.8(3) . .
O24 Mo8 O25 Co1 -108.7(3) . .
O24 Mo8 O26 Mo5 172.20(16) . .
O25 Mo8 O26 Mo5 64.71(18) . .
O26 Mo5 O14 Co1 16.0(3) . .
O26 Mo8 O25 Co1 -4.7(3) . .
N2 C14 C15 N1 0.7(6) . .
N4 C17 C18 N3 0.1(6) . .
N5 C20 C21 N6 -0.3(6) . .
C1 C2 C3 C4 -3.3(7) . .
C1 C2 C3 C9 175.1(4) . .
C2 C1 C6 C5 -0.5(7) . .
C2 C1 C6 C12 179.7(4) . .
C2 C1 C7 N1 -90.8(5) . .
C2 C3 C4 C5 2.8(7) . .
C2 C3 C4 C10 -177.8(4) . .
C2 C3 C9 N3 81.8(5) . .
C3 C4 C5 C6 -1.1(7) . .
C3 C4 C5 C11 177.4(4) . .
C4 C3 C9 N3 -99.8(5) . .
C4 C5 C6 C1 0.0(7) . .
C4 C5 C6 C12 179.8(4) . .
C4 C5 C11 N5 88.9(5) . .
C6 C1 C2 C3 2.2(7) . .
C6 C1 C2 C8 -178.6(4) . .
C6 C1 C7 N1 90.3(5) . .
C6 C5 C11 N5 -92.6(5) . .
C7 N1 C13 N2 -174.7(5) . .
C7 N1 C15 C14 174.3(5) . .
C7 C1 C2 C3 -176.7(4) . .
C7 C1 C2 C8 2.5(7) . .
C7 C1 C6 C5 178.4(4) . .
C7 C1 C6 C12 -1.4(7) . .
C8 C2 C3 C4 177.5(4) . .
C8 C2 C3 C9 -4.1(7) . .
C9 N3 C16 N4 -174.1(5) . .
C9 N3 C18 C17 174.3(4) . .
C9 C3 C4 C5 -175.6(4) . .
C9 C3 C4 C10 3.7(7) . .
C10 C4 C5 C6 179.5(4) . .
C10 C4 C5 C11 -2.0(6) . .
C11 N5 C19 N6 -172.5(5) . .
C11 N5 C20 C21 172.1(5) . .
C11 C5 C6 C1 -178.5(4) . .
C11 C5 C6 C12 1.3(6) . .
C13 N1 C7 C1 -27.7(7) . .
C13 N1 C15 C14 -0.2(6) . .
C13 N2 C14 C15 -0.9(7) . .
C14 N2 C13 N1 0.8(6) . .
C15 N1 C7 C1 158.9(4) . .
C15 N1 C13 N2 -0.4(6) . .
C16 N3 C9 C3 -5.6(7) . .
C16 N3 C18 C17 -0.2(6) . .
C16 N4 C17 C18 -0.1(7) . .
C17 N4 C16 N3 0.0(7) . .
C18 N3 C9 C3 -179.0(4) . .
C18 N3 C16 N4 0.1(7) . .
C19 N5 C11 C5 -23.3(7) . .
C19 N5 C20 C21 1.4(6) . .
C19 N6 C21 C20 -1.0(7) . .
C20 N5 C11 C5 167.8(4) . .
C20 N5 C19 N6 -2.0(6) . .
C21 N6 C19 N5 1.9(7) . .
